data_4029136
loop_
_publ_author_name
'Algarra, Andr\'es G'
'Cross, Warren B.'
'Davies, David L.'
'Khamker, Qudsia'
'Macgregor, Stuart A.'
'McMullin, Claire L.'
'Singh, Kuldip'

_publ_section_title
;
 Combined experimental and computational investigations of rhodium- and
 ruthenium-catalyzed C-h functionalization of pyrazoles with alkynes.
;
_journal_issue 5
_journal_name_full 'The Journal of organic chemistry'
_journal_page_first 1954
_journal_page_last 1970
_journal_paper_doi 10.1021/jo402592z
_journal_volume 79
_journal_year 2014
_chemical_formula_moiety 'C19 H13 F3 N2'
_chemical_formula_sum 'C19 H13 F3 N2'
_chemical_formula_weight 326.31
_chemical_name_systematic
; 
 ? 
;
_space_group_IT_number 14
_symmetry_cell_setting monoclinic
_symmetry_space_group_name_Hall '-P 2yn'
_symmetry_space_group_name_H-M 'P 1 21/n 1'
_atom_sites_solution_hydrogens geom
_atom_sites_solution_primary direct
_atom_sites_solution_secondary difmap
_audit_creation_method SHELXL-97
_cell_angle_alpha 90.00
_cell_angle_beta 96.945(9)
_cell_angle_gamma 90.00
_cell_formula_units_Z 8
_cell_length_a 10.826(4)
_cell_length_b 16.541(7)
_cell_length_c 17.451(7)
_cell_measurement_reflns_used 810
_cell_measurement_temperature 150(2)
_cell_measurement_theta_max 24.234
_cell_measurement_theta_min 2.348
_cell_volume 3102(2)
_computing_cell_refinement 'Bruker SMART'
_computing_data_collection 'Bruker SMART'
_computing_data_reduction 'Bruker SHELXTL'
_computing_molecular_graphics 'Bruker SHELXTL'
_computing_publication_material 'Bruker SHELXTL'
_computing_structure_refinement 'SHELXL-97 (Sheldrick, 1997)'
_computing_structure_solution 'SHELXS-97 (Sheldrick, 1990)'
_diffrn_ambient_temperature 150(2)
_diffrn_measured_fraction_theta_full 1.000
_diffrn_measured_fraction_theta_max 1.000
_diffrn_measurement_device_type 'Bruker Apex 2000 CCD area detector'
_diffrn_measurement_method 'phi and omega scans'
_diffrn_radiation_monochromator graphite
_diffrn_radiation_source 'fine-focus sealed tube'
_diffrn_radiation_type MoK\a
_diffrn_radiation_wavelength 0.71073
_diffrn_reflns_av_R_equivalents 0.1020
_diffrn_reflns_av_sigmaI/netI 0.0958
_diffrn_reflns_limit_h_max 12
_diffrn_reflns_limit_h_min -12
_diffrn_reflns_limit_k_max 19
_diffrn_reflns_limit_k_min -19
_diffrn_reflns_limit_l_max 20
_diffrn_reflns_limit_l_min -20
_diffrn_reflns_number 22238
_diffrn_reflns_theta_full 25.00
_diffrn_reflns_theta_max 25.00
_diffrn_reflns_theta_min 1.70
_exptl_absorpt_coefficient_mu 0.108
_exptl_absorpt_correction_T_max 0.969
_exptl_absorpt_correction_T_min 0.643
_exptl_absorpt_correction_type empirical
_exptl_absorpt_process_details
;
absorption correction based on 4474 reflections(SADABS);Rint 0.0815 before
correction and 0.0465 after.
;
_exptl_crystal_colour colourless
_exptl_crystal_density_diffrn 1.397
_exptl_crystal_density_method 'not measured'
_exptl_crystal_description block
_exptl_crystal_F_000 1344
_exptl_crystal_size_max 0.35
_exptl_crystal_size_mid 0.25
_exptl_crystal_size_min 0.11
_refine_diff_density_max 0.214
_refine_diff_density_min -0.243
_refine_diff_density_rms 0.058
_refine_ls_extinction_method none
_refine_ls_goodness_of_fit_ref 0.877
_refine_ls_hydrogen_treatment constr
_refine_ls_matrix_type full
_refine_ls_number_parameters 435
_refine_ls_number_reflns 5462
_refine_ls_number_restraints 0
_refine_ls_restrained_S_all 0.877
_refine_ls_R_factor_all 0.0991
_refine_ls_R_factor_gt 0.0511
_refine_ls_shift/su_max 0.001
_refine_ls_shift/su_mean 0.000
_refine_ls_structure_factor_coef Fsqd
_refine_ls_weighting_details 'calc w=1/[\s^2^(Fo^2^)+(0.0274P)^2^+0.0000P] where P=(Fo^2^+2Fc^2^)/3'
_refine_ls_weighting_scheme calc
_refine_ls_wR_factor_gt 0.0896
_refine_ls_wR_factor_ref 0.1027
_reflns_number_gt 3218
_reflns_number_total 5462
_reflns_threshold_expression >2sigma(I)
_cod_data_source_file jo402592z_si_003.cif
_cod_data_source_block 13028
_cod_depositor_comments
;
The following automatic conversions were performed:

'_symmetry_cell_setting' value 'Monoclinic' changed to 'monoclinic'
according to
/usr/data/users/saulius/crontab/automatic-downloads/current/ACS/lib/dictionaries/cif_core.dic
dictionary named 'cif_core.dic' version 2.4.2 from 2011-04-26.

Automatic conversion script
Id: cif_fix_values 2281 2013-09-26 08:29:07Z andrius 
;
_cod_original_sg_symbol_H-M P2(1)/n
_cod_database_code 4029136

loop_
_symmetry_equiv_pos_as_xyz
'x, y, z'
'-x+1/2, y+1/2, -z+1/2'
'-x, -y, -z'
'x-1/2, -y-1/2, z-1/2'

loop_
_atom_site_label
_atom_site_type_symbol
_atom_site_fract_x
_atom_site_fract_y
_atom_site_fract_z
_atom_site_U_iso_or_equiv
_atom_site_adp_type
_atom_site_occupancy
_atom_site_symmetry_multiplicity
_atom_site_calc_flag
_atom_site_refinement_flags
F1 F 0.84256(13) 0.81220(8) 0.23368(9) 0.0470(4) Uani 1 1 d .
F2 F 0.84649(14) 0.88711(10) 0.13343(9) 0.0522(5) Uani 1 1 d .
F3 F 0.82159(13) 0.94073(8) 0.24222(8) 0.0416(4) Uani 1 1 d .
N1 N 0.58425(18) 0.93153(12) 0.15653(11) 0.0270(5) Uani 1 1 d .
N2 N 0.46860(18) 0.89940(12) 0.13915(11) 0.0259(5) Uani 1 1 d .
C1 C 0.6542(2) 0.86627(15) 0.17862(13) 0.0257(6) Uani 1 1 d .
C2 C 0.5866(2) 0.79475(15) 0.17526(13) 0.0285(6) Uani 1 1 d .
H2 H 0.6169 0.7420 0.1883 0.034 Uiso 1 1 calc R
C3 C 0.4659(2) 0.81674(14) 0.14883(13) 0.0255(6) Uani 1 1 d .
C4 C 0.3499(2) 0.77507(15) 0.13012(13) 0.0276(6) Uani 1 1 d .
C5 C 0.3420(2) 0.69124(16) 0.14079(14) 0.0353(7) Uani 1 1 d .
H5 H 0.4137 0.6613 0.1606 0.042 Uiso 1 1 calc R
C6 C 0.2301(3) 0.65273(17) 0.12247(15) 0.0423(8) Uani 1 1 d .
H6 H 0.2242 0.5960 0.1299 0.051 Uiso 1 1 calc R
C7 C 0.1257(3) 0.69630(18) 0.09308(16) 0.0473(8) Uani 1 1 d .
H7 H 0.0487 0.6691 0.0803 0.057 Uiso 1 1 calc R
C8 C 0.1321(2) 0.77808(17) 0.08223(15) 0.0413(7) Uani 1 1 d .
H8 H 0.0596 0.8069 0.0617 0.050 Uiso 1 1 calc R
C9 C 0.2449(2) 0.82011(16) 0.10115(14) 0.0319(7) Uani 1 1 d .
C10 C 0.2538(2) 0.90774(16) 0.09278(14) 0.0310(6) Uani 1 1 d .
C11 C 0.3641(2) 0.94589(15) 0.11222(13) 0.0282(6) Uani 1 1 d .
C12 C 0.3853(2) 1.03507(15) 0.10886(14) 0.0281(6) Uani 1 1 d .
C13 C 0.4050(2) 1.08015(15) 0.17663(14) 0.0311(6) Uani 1 1 d .
H13 H 0.4073 1.0539 0.2252 0.037 Uiso 1 1 calc R
C14 C 0.4213(2) 1.16324(15) 0.17349(16) 0.0359(7) Uani 1 1 d .
H14 H 0.4357 1.1939 0.2198 0.043 Uiso 1 1 calc R
C15 C 0.4165(2) 1.20118(16) 0.10265(17) 0.0392(7) Uani 1 1 d .
H15 H 0.4268 1.2581 0.1003 0.047 Uiso 1 1 calc R
C16 C 0.3971(3) 1.15708(17) 0.03543(16) 0.0426(8) Uani 1 1 d .
H16 H 0.3942 1.1836 -0.0130 0.051 Uiso 1 1 calc R
C17 C 0.3816(2) 1.07385(16) 0.03834(15) 0.0371(7) Uani 1 1 d .
H17 H 0.3685 1.0435 -0.0081 0.044 Uiso 1 1 calc R
C18 C 0.7893(2) 0.87698(15) 0.19702(15) 0.0325(7) Uani 1 1 d .
C19 C 0.1385(2) 0.95505(16) 0.06440(15) 0.0422(7) Uani 1 1 d .
H19A H 0.1574 1.0130 0.0668 0.063 Uiso 1 1 calc R
H19B H 0.0731 0.9431 0.0970 0.063 Uiso 1 1 calc R
H19C H 0.1099 0.9398 0.0109 0.063 Uiso 1 1 calc R
F1A F 0.08927(14) 0.88421(10) 0.25557(10) 0.0592(5) Uani 1 1 d .
F2A F 0.11607(14) 0.95762(10) 0.35763(9) 0.0590(5) Uani 1 1 d .
F3A F 0.16977(14) 1.00218(9) 0.25177(9) 0.0491(4) Uani 1 1 d .
N1A N 0.39006(18) 0.94501(11) 0.33964(11) 0.0272(5) Uani 1 1 d .
N2A N 0.48374(19) 0.89024(11) 0.35608(11) 0.0262(5) Uani 1 1 d .
C1A C 0.2924(2) 0.89817(15) 0.31433(13) 0.0267(6) Uani 1 1 d .
C2A C 0.3202(2) 0.81637(15) 0.31433(13) 0.0298(6) Uani 1 1 d .
H2A H 0.2653 0.7730 0.2987 0.036 Uiso 1 1 calc R
C3A C 0.4436(2) 0.81171(14) 0.34175(13) 0.0265(6) Uani 1 1 d .
C4A C 0.5336(2) 0.74748(15) 0.35480(13) 0.0298(6) Uani 1 1 d .
C5A C 0.4990(3) 0.66717(15) 0.33907(14) 0.0362(7) Uani 1 1 d .
H5A H 0.4144 0.6540 0.3229 0.043 Uiso 1 1 calc R
C6A C 0.5879(3) 0.60736(16) 0.34717(16) 0.0441(8) Uani 1 1 d .
H6A H 0.5650 0.5529 0.3354 0.053 Uiso 1 1 calc R
C7A C 0.7109(3) 0.62619(16) 0.37250(15) 0.0430(8) Uani 1 1 d .
H7A H 0.7719 0.5846 0.3776 0.052 Uiso 1 1 calc R
C8A C 0.7452(3) 0.70465(16) 0.39038(15) 0.0397(7) Uani 1 1 d .
H8A H 0.8294 0.7164 0.4091 0.048 Uiso 1 1 calc R
C9A C 0.6570(2) 0.76810(15) 0.38130(13) 0.0294(6) Uani 1 1 d .
C10A C 0.6918(2) 0.85180(15) 0.39706(13) 0.0291(6) Uani 1 1 d .
C11A C 0.6058(2) 0.91167(15) 0.38382(13) 0.0258(6) Uani 1 1 d .
C12A C 0.6329(2) 0.99978(14) 0.39450(14) 0.0243(6) Uani 1 1 d .
C13A C 0.6433(2) 1.04825(14) 0.33097(14) 0.0295(6) Uani 1 1 d .
H13A H 0.6268 1.0262 0.2805 0.035 Uiso 1 1 calc R
C14A C 0.6774(2) 1.12811(15) 0.34034(15) 0.0333(7) Uani 1 1 d .
H14A H 0.6846 1.1609 0.2964 0.040 Uiso 1 1 calc R
C15A C 0.7010(2) 1.16080(15) 0.41341(15) 0.0347(7) Uani 1 1 d .
H15A H 0.7253 1.2158 0.4197 0.042 Uiso 1 1 calc R
C16A C 0.6895(2) 1.11353(15) 0.47744(15) 0.0349(7) Uani 1 1 d .
H16A H 0.7052 1.1361 0.5278 0.042 Uiso 1 1 calc R
C17A C 0.6550(2) 1.03306(15) 0.46796(14) 0.0319(7) Uani 1 1 d .
H17A H 0.6464 1.0006 0.5119 0.038 Uiso 1 1 calc R
C18A C 0.1689(3) 0.93523(17) 0.29508(16) 0.0377(7) Uani 1 1 d .
C19A C 0.8255(2) 0.87159(15) 0.42531(15) 0.0396(7) Uani 1 1 d .
H19D H 0.8344 0.9301 0.4328 0.059 Uiso 1 1 calc R
H19E H 0.8788 0.8537 0.3871 0.059 Uiso 1 1 calc R
H19F H 0.8501 0.8439 0.4744 0.059 Uiso 1 1 calc R

loop_
_atom_site_aniso_label
_atom_site_aniso_U_11
_atom_site_aniso_U_22
_atom_site_aniso_U_33
_atom_site_aniso_U_23
_atom_site_aniso_U_13
_atom_site_aniso_U_12
F1 0.0326(10) 0.0303(9) 0.0749(12) 0.0055(8) -0.0059(8) 0.0048(7)
F2 0.0341(10) 0.0774(13) 0.0482(10) -0.0011(9) 0.0174(8) -0.0048(9)
F3 0.0330(9) 0.0308(9) 0.0598(11) -0.0082(8) 0.0012(8) -0.0045(7)
N1 0.0206(13) 0.0271(13) 0.0330(13) -0.0004(10) 0.0025(10) 0.0005(10)
N2 0.0228(13) 0.0279(13) 0.0270(12) 0.0005(9) 0.0035(9) 0.0009(10)
C1 0.0244(15) 0.0272(16) 0.0266(15) -0.0005(12) 0.0074(11) 0.0000(12)
C2 0.0287(16) 0.0241(15) 0.0341(16) -0.0008(12) 0.0094(12) 0.0027(12)
C3 0.0297(16) 0.0218(15) 0.0261(14) -0.0009(11) 0.0076(12) 0.0003(12)
C4 0.0260(16) 0.0315(16) 0.0260(15) -0.0039(12) 0.0064(12) -0.0048(13)
C5 0.0347(17) 0.0370(18) 0.0349(16) -0.0026(13) 0.0070(13) -0.0083(14)
C6 0.047(2) 0.0356(18) 0.0449(19) -0.0074(14) 0.0065(15) -0.0115(16)
C7 0.038(2) 0.051(2) 0.053(2) -0.0122(16) 0.0058(15) -0.0198(16)
C8 0.0301(18) 0.050(2) 0.0444(18) -0.0083(15) 0.0054(14) -0.0057(15)
C9 0.0329(17) 0.0372(17) 0.0262(15) -0.0064(12) 0.0060(12) -0.0061(13)
C10 0.0269(16) 0.0374(17) 0.0292(16) -0.0024(12) 0.0047(12) 0.0036(13)
C11 0.0278(16) 0.0304(16) 0.0269(15) 0.0006(12) 0.0050(12) 0.0041(13)
C12 0.0206(15) 0.0327(16) 0.0311(16) 0.0019(12) 0.0039(12) 0.0053(12)
C13 0.0305(16) 0.0316(17) 0.0314(16) 0.0046(13) 0.0041(12) 0.0037(13)
C14 0.0313(17) 0.0318(17) 0.0446(18) -0.0021(14) 0.0051(14) 0.0050(13)
C15 0.0330(17) 0.0298(17) 0.057(2) 0.0092(15) 0.0126(15) 0.0058(13)
C16 0.048(2) 0.042(2) 0.0397(18) 0.0116(15) 0.0150(15) 0.0116(15)
C17 0.0401(18) 0.0394(19) 0.0327(17) 0.0052(13) 0.0083(13) 0.0074(14)
C18 0.0352(18) 0.0229(16) 0.0395(17) 0.0001(13) 0.0048(14) 0.0034(13)
C19 0.0317(18) 0.0495(19) 0.0443(18) -0.0034(14) 0.0008(14) 0.0033(14)
F1A 0.0335(10) 0.0552(12) 0.0845(13) -0.0113(10) -0.0107(9) -0.0061(8)
F2A 0.0428(11) 0.0846(14) 0.0526(11) 0.0009(10) 0.0181(9) 0.0170(9)
F3A 0.0398(10) 0.0455(10) 0.0611(11) 0.0138(9) 0.0023(8) 0.0087(8)
N1A 0.0235(13) 0.0237(12) 0.0345(13) 0.0008(10) 0.0039(10) 0.0027(10)
N2A 0.0282(13) 0.0231(13) 0.0281(12) 0.0018(9) 0.0072(10) 0.0006(10)
C1A 0.0245(15) 0.0277(16) 0.0281(15) 0.0012(12) 0.0042(12) 0.0004(13)
C2A 0.0294(17) 0.0289(16) 0.0317(16) -0.0040(12) 0.0067(12) -0.0091(13)
C3A 0.0336(17) 0.0211(15) 0.0261(15) -0.0011(11) 0.0088(12) -0.0020(12)
C4A 0.0352(17) 0.0263(16) 0.0293(15) 0.0023(12) 0.0091(13) -0.0007(13)
C5A 0.0418(18) 0.0263(16) 0.0419(18) 0.0017(13) 0.0114(14) -0.0009(14)
C6A 0.057(2) 0.0278(18) 0.0504(19) 0.0016(14) 0.0168(16) -0.0005(16)
C7A 0.052(2) 0.0274(18) 0.0528(19) 0.0090(14) 0.0174(16) 0.0139(15)
C8A 0.0411(19) 0.0351(18) 0.0444(18) 0.0080(14) 0.0108(14) 0.0073(15)
C9A 0.0365(17) 0.0254(16) 0.0277(15) 0.0034(12) 0.0092(13) 0.0045(13)
C10A 0.0280(16) 0.0318(16) 0.0277(15) 0.0009(12) 0.0038(12) 0.0019(13)
C11A 0.0247(16) 0.0280(15) 0.0251(14) 0.0021(11) 0.0044(12) -0.0013(12)
C12A 0.0209(15) 0.0235(15) 0.0286(15) -0.0006(12) 0.0034(11) -0.0013(11)
C13A 0.0285(16) 0.0279(16) 0.0323(16) -0.0024(12) 0.0041(12) -0.0018(12)
C14A 0.0363(17) 0.0283(16) 0.0357(16) 0.0034(13) 0.0054(13) -0.0036(13)
C15A 0.0374(18) 0.0232(15) 0.0445(18) -0.0032(13) 0.0093(14) -0.0079(13)
C16A 0.0361(17) 0.0375(18) 0.0315(16) -0.0074(13) 0.0061(13) -0.0032(14)
C17A 0.0330(16) 0.0331(17) 0.0300(16) 0.0029(12) 0.0055(12) -0.0025(13)
C18A 0.0365(18) 0.0381(19) 0.0388(18) -0.0008(14) 0.0062(14) -0.0053(15)
C19A 0.0352(18) 0.0408(18) 0.0421(18) 0.0018(14) 0.0021(14) 0.0058(14)

loop_
_atom_type_symbol
_atom_type_description
_atom_type_scat_dispersion_real
_atom_type_scat_dispersion_imag
_atom_type_scat_source
C C 0.0033 0.0016 'International Tables Vol C Tables 4.2.6.8 and 6.1.1.4'
H H 0.0000 0.0000 'International Tables Vol C Tables 4.2.6.8 and 6.1.1.4'
N N 0.0061 0.0033 'International Tables Vol C Tables 4.2.6.8 and 6.1.1.4'
F F 0.0171 0.0103 'International Tables Vol C Tables 4.2.6.8 and 6.1.1.4'

loop_
_geom_angle_atom_site_label_1
_geom_angle_atom_site_label_2
_geom_angle_atom_site_label_3
_geom_angle
C1 N1 N2 102.76(19)
N1 N2 C3 113.11(19)
N1 N2 C11 123.0(2)
C3 N2 C11 123.9(2)
N1 C1 C2 113.3(2)
N1 C1 C18 118.4(2)
C2 C1 C18 128.1(2)
C3 C2 C1 105.2(2)
C3 C2 H2 127.4
C1 C2 H2 127.4
N2 C3 C2 105.6(2)
N2 C3 C4 118.6(2)
C2 C3 C4 135.7(2)
C9 C4 C5 120.9(2)
C9 C4 C3 118.4(2)
C5 C4 C3 120.7(2)
C6 C5 C4 119.6(3)
C6 C5 H5 120.2
C4 C5 H5 120.2
C5 C6 C7 120.2(3)
C5 C6 H6 119.9
C7 C6 H6 119.9
C8 C7 C6 120.8(3)
C8 C7 H7 119.6
C6 C7 H7 119.6
C7 C8 C9 120.8(3)
C7 C8 H8 119.6
C9 C8 H8 119.6
C4 C9 C8 117.7(2)
C4 C9 C10 120.2(2)
C8 C9 C10 122.1(2)
C11 C10 C9 120.2(2)
C11 C10 C19 120.7(2)
C9 C10 C19 119.1(2)
C10 C11 N2 118.6(2)
C10 C11 C12 125.7(2)
N2 C11 C12 115.7(2)
C17 C12 C13 119.5(2)
C17 C12 C11 120.3(2)
C13 C12 C11 120.2(2)
C14 C13 C12 120.3(2)
C14 C13 H13 119.9
C12 C13 H13 119.9
C15 C14 C13 119.6(3)
C15 C14 H14 120.2
C13 C14 H14 120.2
C16 C15 C14 120.5(3)
C16 C15 H15 119.8
C14 C15 H15 119.8
C15 C16 C17 120.1(3)
C15 C16 H16 120.0
C17 C16 H16 120.0
C12 C17 C16 120.1(3)
C12 C17 H17 120.0
C16 C17 H17 120.0
F3 C18 F1 106.4(2)
F3 C18 F2 105.9(2)
F1 C18 F2 106.2(2)
F3 C18 C1 114.0(2)
F1 C18 C1 111.5(2)
F2 C18 C1 112.3(2)
C10 C19 H19A 109.5
C10 C19 H19B 109.5
H19A C19 H19B 109.5
C10 C19 H19C 109.5
H19A C19 H19C 109.5
H19B C19 H19C 109.5
C1A N1A N2A 102.82(19)
N1A N2A C3A 112.1(2)
N1A N2A C11A 123.5(2)
C3A N2A C11A 124.4(2)
N1A C1A C2A 113.7(2)
N1A C1A C18A 119.5(2)
C2A C1A C18A 126.7(2)
C3A C2A C1A 104.9(2)
C3A C2A H2A 127.5
C1A C2A H2A 127.5
C2A C3A N2A 106.4(2)
C2A C3A C4A 135.3(2)
N2A C3A C4A 118.2(2)
C5A C4A C9A 121.2(2)
C5A C4A C3A 120.6(2)
C9A C4A C3A 118.2(2)
C6A C5A C4A 119.7(3)
C6A C5A H5A 120.2
C4A C5A H5A 120.2
C5A C6A C7A 120.3(3)
C5A C6A H6A 119.9
C7A C6A H6A 119.9
C8A C7A C6A 120.5(3)
C8A C7A H7A 119.8
C6A C7A H7A 119.8
C7A C8A C9A 121.0(3)
C7A C8A H8A 119.5
C9A C8A H8A 119.5
C4A C9A C8A 117.4(2)
C4A C9A C10A 120.6(2)
C8A C9A C10A 122.0(2)
C11A C10A C9A 120.4(2)
C11A C10A C19A 120.5(2)
C9A C10A C19A 119.1(2)
C10A C11A N2A 118.3(2)
C10A C11A C12A 124.7(2)
N2A C11A C12A 117.0(2)
C13A C12A C17A 119.2(2)
C13A C12A C11A 119.9(2)
C17A C12A C11A 120.7(2)
C14A C13A C12A 120.5(2)
C14A C13A H13A 119.7
C12A C13A H13A 119.7
C13A C14A C15A 120.2(2)
C13A C14A H14A 119.9
C15A C14A H14A 119.9
C14A C15A C16A 120.0(2)
C14A C15A H15A 120.0
C16A C15A H15A 120.0
C15A C16A C17A 119.7(2)
C15A C16A H16A 120.1
C17A C16A H16A 120.1
C16A C17A C12A 120.3(2)
C16A C17A H17A 119.9
C12A C17A H17A 119.9
F1A C18A F3A 106.2(2)
F1A C18A F2A 106.4(2)
F3A C18A F2A 105.2(2)
F1A C18A C1A 111.5(2)
F3A C18A C1A 113.8(2)
F2A C18A C1A 113.1(2)
C10A C19A H19D 109.5
C10A C19A H19E 109.5
H19D C19A H19E 109.5
C10A C19A H19F 109.5
H19D C19A H19F 109.5
H19E C19A H19F 109.5

loop_
_geom_bond_atom_site_label_1
_geom_bond_atom_site_label_2
_geom_bond_distance
F1 C18 1.342(3)
F2 C18 1.345(3)
F3 C18 1.338(3)
N1 C1 1.348(3)
N1 N2 1.360(3)
N2 C3 1.379(3)
N2 C11 1.401(3)
C1 C2 1.389(3)
C1 C18 1.470(3)
C2 C3 1.380(3)
C2 H2 0.9500
C3 C4 1.435(3)
C4 C9 1.402(3)
C4 C5 1.403(3)
C5 C6 1.372(3)
C5 H5 0.9500
C6 C7 1.386(4)
C6 H6 0.9500
C7 C8 1.369(4)
C7 H7 0.9500
C8 C9 1.409(3)
C8 H8 0.9500
C9 C10 1.461(3)
C10 C11 1.357(3)
C10 C19 1.506(3)
C11 C12 1.495(3)
C12 C17 1.384(3)
C12 C13 1.392(3)
C13 C14 1.388(3)
C13 H13 0.9500
C14 C15 1.382(3)
C14 H14 0.9500
C15 C16 1.376(4)
C15 H15 0.9500
C16 C17 1.388(3)
C16 H16 0.9500
C17 H17 0.9500
C19 H19A 0.9800
C19 H19B 0.9800
C19 H19C 0.9800
F1A C18A 1.337(3)
F2A C18A 1.344(3)
F3A C18A 1.341(3)
N1A C1A 1.342(3)
N1A N2A 1.364(2)
N2A C3A 1.383(3)
N2A C11A 1.397(3)
C1A C2A 1.386(3)
C1A C18A 1.473(3)
C2A C3A 1.366(3)
C2A H2A 0.9500
C3A C4A 1.441(3)
C4A C5A 1.398(3)
C4A C9A 1.403(3)
C5A C6A 1.376(3)
C5A H5A 0.9500
C6A C7A 1.386(4)
C6A H6A 0.9500
C7A C8A 1.375(3)
C7A H7A 0.9500
C8A C9A 1.415(3)
C8A H8A 0.9500
C9A C10A 1.452(3)
C10A C11A 1.360(3)
C10A C19A 1.507(3)
C11A C12A 1.494(3)
C12A C13A 1.384(3)
C12A C17A 1.389(3)
C13A C14A 1.376(3)
C13A H13A 0.9500
C14A C15A 1.380(3)
C14A H14A 0.9500
C15A C16A 1.382(3)
C15A H15A 0.9500
C16A C17A 1.387(3)
C16A H16A 0.9500
C17A H17A 0.9500
C19A H19D 0.9800
C19A H19E 0.9800
C19A H19F 0.9800

loop_
_geom_torsion_atom_site_label_1
_geom_torsion_atom_site_label_2
_geom_torsion_atom_site_label_3
_geom_torsion_atom_site_label_4
_geom_torsion
C1 N1 N2 C3 -0.9(2)
C1 N1 N2 C11 -179.3(2)
N2 N1 C1 C2 0.3(3)
N2 N1 C1 C18 175.8(2)
N1 C1 C2 C3 0.3(3)
C18 C1 C2 C3 -174.6(2)
N1 N2 C3 C2 1.1(3)
C11 N2 C3 C2 179.5(2)
N1 N2 C3 C4 -178.1(2)
C11 N2 C3 C4 0.3(3)
C1 C2 C3 N2 -0.8(3)
C1 C2 C3 C4 178.2(3)
N2 C3 C4 C9 1.4(3)
C2 C3 C4 C9 -177.5(3)
N2 C3 C4 C5 -178.4(2)
C2 C3 C4 C5 2.7(4)
C9 C4 C5 C6 0.2(4)
C3 C4 C5 C6 -180.0(2)
C4 C5 C6 C7 0.4(4)
C5 C6 C7 C8 -0.3(4)
C6 C7 C8 C9 -0.4(4)
C5 C4 C9 C8 -0.9(4)
C3 C4 C9 C8 179.3(2)
C5 C4 C9 C10 178.0(2)
C3 C4 C9 C10 -1.9(3)
C7 C8 C9 C4 1.0(4)
C7 C8 C9 C10 -177.8(2)
C4 C9 C10 C11 0.7(4)
C8 C9 C10 C11 179.5(2)
C4 C9 C10 C19 -177.7(2)
C8 C9 C10 C19 1.1(4)
C9 C10 C11 N2 1.0(3)
C19 C10 C11 N2 179.3(2)
C9 C10 C11 C12 -178.0(2)
C19 C10 C11 C12 0.4(4)
N1 N2 C11 C10 176.7(2)
C3 N2 C11 C10 -1.5(3)
N1 N2 C11 C12 -4.2(3)
C3 N2 C11 C12 177.6(2)
C10 C11 C12 C17 -70.8(3)
N2 C11 C12 C17 110.2(3)
C10 C11 C12 C13 107.2(3)
N2 C11 C12 C13 -71.7(3)
C17 C12 C13 C14 -0.2(4)
C11 C12 C13 C14 -178.3(2)
C12 C13 C14 C15 0.7(4)
C13 C14 C15 C16 -0.7(4)
C14 C15 C16 C17 0.2(4)
C13 C12 C17 C16 -0.3(4)
C11 C12 C17 C16 177.8(2)
C15 C16 C17 C12 0.3(4)
N1 C1 C18 F3 46.0(3)
C2 C1 C18 F3 -139.2(2)
N1 C1 C18 F1 166.5(2)
C2 C1 C18 F1 -18.8(4)
N1 C1 C18 F2 -74.5(3)
C2 C1 C18 F2 100.3(3)
C1A N1A N2A C3A -0.6(2)
C1A N1A N2A C11A 179.2(2)
N2A N1A C1A C2A 0.2(3)
N2A N1A C1A C18A 176.1(2)
N1A C1A C2A C3A 0.2(3)
C18A C1A C2A C3A -175.3(2)
C1A C2A C3A N2A -0.5(3)
C1A C2A C3A C4A -177.8(3)
N1A N2A C3A C2A 0.7(3)
C11A N2A C3A C2A -179.0(2)
N1A N2A C3A C4A 178.5(2)
C11A N2A C3A C4A -1.2(3)
C2A C3A C4A C5A -1.0(4)
N2A C3A C4A C5A -178.1(2)
C2A C3A C4A C9A 177.0(3)
N2A C3A C4A C9A 0.0(3)
C9A C4A C5A C6A -2.2(4)
C3A C4A C5A C6A 175.8(2)
C4A C5A C6A C7A 1.5(4)
C5A C6A C7A C8A 0.5(4)
C6A C7A C8A C9A -1.8(4)
C5A C4A C9A C8A 0.9(4)
C3A C4A C9A C8A -177.1(2)
C5A C4A C9A C10A 179.7(2)
C3A C4A C9A C10A 1.7(3)
C7A C8A C9A C4A 1.1(4)
C7A C8A C9A C10A -177.7(2)
C4A C9A C10A C11A -2.2(4)
C8A C9A C10A C11A 176.5(2)
C4A C9A C10A C19A -179.9(2)
C8A C9A C10A C19A -1.1(3)
C9A C10A C11A N2A 1.0(3)
C19A C10A C11A N2A 178.7(2)
C9A C10A C11A C12A -177.0(2)
C19A C10A C11A C12A 0.6(4)
N1A N2A C11A C10A -179.0(2)
C3A N2A C11A C10A 0.7(3)
N1A N2A C11A C12A -0.8(3)
C3A N2A C11A C12A 178.9(2)
C10A C11A C12A C13A 102.5(3)
N2A C11A C12A C13A -75.6(3)
C10A C11A C12A C17A -73.8(3)
N2A C11A C12A C17A 108.1(3)
C17A C12A C13A C14A 1.2(4)
C11A C12A C13A C14A -175.1(2)
C12A C13A C14A C15A -0.3(4)
C13A C14A C15A C16A -0.6(4)
C14A C15A C16A C17A 0.5(4)
C15A C16A C17A C12A 0.5(4)
C13A C12A C17A C16A -1.3(4)
C11A C12A C17A C16A 175.0(2)
N1A C1A C18A F1A 166.5(2)
C2A C1A C18A F1A -18.3(4)
N1A C1A C18A F3A 46.4(3)
C2A C1A C18A F3A -138.4(3)
N1A C1A C18A F2A -73.7(3)
C2A C1A C18A F2A 101.5(3)
